data_4112954
loop_
_publ_author_name
'Rosario Mejia-Rodriguez'
'Daesung Chong'
'Joseph H. Reibenspies'
'Manuel P. Soriaga'
'Marcetta Y. Darensbourg'

_publ_section_title
;
 The Hydrophilic Phosphatriazaadamantane Ligand in the Development of H2
 Production Electrocatalysts: Iron Hydrogenase Model Complexes
;
_journal_name_full 'Journal of the American Chemical Society'
_journal_page_first 12004
_journal_page_last 12014
_journal_paper_doi 10.1021/ja039394v
_journal_volume 126
_journal_year 2004
_chemical_formula_sum 'C14 H18 Fe2 N3 O5 P S2'
_chemical_formula_weight 515.10
_chemical_name_systematic
; 
 ? 
;
_space_group_IT_number 14
_symmetry_cell_setting monoclinic
_symmetry_space_group_name_Hall '-P 2yn'
_symmetry_space_group_name_H-M 'P 1 21/n 1'
_atom_sites_solution_hydrogens geom
_atom_sites_solution_primary direct
_atom_sites_solution_secondary difmap
_audit_creation_method SHELXL-97
_cell_angle_alpha 90.00
_cell_angle_beta 94.424(8)
_cell_angle_gamma 90.00
_cell_formula_units_Z 4
_cell_length_a 11.8502(16)
_cell_length_b 12.4174(18)
_cell_length_c 13.1985(18)
_cell_measurement_reflns_used 818
_cell_measurement_temperature 110(2)
_cell_measurement_theta_max 45.97
_cell_measurement_theta_min 5.17
_cell_volume 1936.4(5)
_computing_cell_refinement 'Bruker FRAMBO'
_computing_data_collection 'Bruker FRAMBO'
_computing_data_reduction 'Bruker SAINT'
_computing_molecular_graphics 'Bruker SHELXTL'
_computing_publication_material 'Bruker SHELXTL'
_computing_structure_refinement 'SHELXL-97 (Sheldrick, 1997)'
_computing_structure_solution 'SHELXS-97 (Sheldrick, 1990)'
_diffrn_ambient_temperature 110(2)
_diffrn_measured_fraction_theta_full 0.920
_diffrn_measured_fraction_theta_max 0.920
_diffrn_measurement_device_type 'Multi-wire area detector'
_diffrn_measurement_method 'phi and omega scans'
_diffrn_radiation_monochromator graphite
_diffrn_radiation_source 'normal-focus sealed tube'
_diffrn_radiation_type CuK\a
_diffrn_radiation_wavelength 1.54178
_diffrn_reflns_av_R_equivalents 0.1219
_diffrn_reflns_av_sigmaI/netI 0.1412
_diffrn_reflns_limit_h_max 12
_diffrn_reflns_limit_h_min -13
_diffrn_reflns_limit_k_max 13
_diffrn_reflns_limit_k_min -13
_diffrn_reflns_limit_l_max 14
_diffrn_reflns_limit_l_min -14
_diffrn_reflns_number 10087
_diffrn_reflns_theta_full 59.08
_diffrn_reflns_theta_max 59.08
_diffrn_reflns_theta_min 4.90
_exptl_absorpt_coefficient_mu 15.107
_exptl_absorpt_correction_T_max 0.5188
_exptl_absorpt_correction_T_min 0.3134
_exptl_absorpt_correction_type multi-scan
_exptl_absorpt_process_details sadabs
_exptl_crystal_colour orange
_exptl_crystal_density_diffrn 1.767
_exptl_crystal_density_meas 0
_exptl_crystal_description needle
_exptl_crystal_F_000 1048
_exptl_crystal_size_max 0.10
_exptl_crystal_size_mid 0.05
_exptl_crystal_size_min 0.05
_refine_diff_density_max 0.745
_refine_diff_density_min -0.531
_refine_diff_density_rms 0.139
_refine_ls_extinction_method none
_refine_ls_goodness_of_fit_ref 0.907
_refine_ls_hydrogen_treatment mixed
_refine_ls_matrix_type full
_refine_ls_number_parameters 244
_refine_ls_number_reflns 2574
_refine_ls_number_restraints 0
_refine_ls_restrained_S_all 0.907
_refine_ls_R_factor_all 0.1258
_refine_ls_R_factor_gt 0.0657
_refine_ls_shift/su_max 0.003
_refine_ls_shift/su_mean 0.001
_refine_ls_structure_factor_coef Fsqd
_refine_ls_weighting_details 'calc w=1/[\s^2^(Fo^2^)+(0.0769P)^2^+0.0000P] where P=(Fo^2^+2Fc^2^)/3'
_refine_ls_weighting_scheme calc
_refine_ls_wR_factor_gt 0.1346
_refine_ls_wR_factor_ref 0.1542
_reflns_number_gt 1473
_reflns_number_total 2574
_reflns_threshold_expression >2sigma(I)
_cod_data_source_file ja039394vsi20031103_023251.cif
_cod_data_source_block ddrr01
_cod_database_code 4112954

loop_
_symmetry_equiv_pos_as_xyz
'x, y, z'
'-x+1/2, y+1/2, -z+1/2'
'-x, -y, -z'
'x-1/2, -y-1/2, z-1/2'

loop_
_atom_site_label
_atom_site_type_symbol
_atom_site_fract_x
_atom_site_fract_y
_atom_site_fract_z
_atom_site_U_iso_or_equiv
_atom_site_adp_type
_atom_site_occupancy
_atom_site_symmetry_multiplicity
_atom_site_calc_flag
_atom_site_refinement_flags
Fe1 Fe 0.00903(12) 0.31604(13) 0.21049(11) 0.0232(4) Uani 1 1 d .
Fe2 Fe 0.10131(12) 0.16215(13) 0.31335(11) 0.0220(4) Uani 1 1 d .
P1 P 0.0111(2) 0.0160(2) 0.25483(18) 0.0208(7) Uani 1 1 d .
S1 S 0.1627(2) 0.3346(2) 0.32161(18) 0.0256(6) Uani 1 1 d .
S2 S -0.0689(2) 0.2333(2) 0.34225(18) 0.0253(7) Uani 1 1 d .
N1 N -0.1842(6) -0.0977(7) 0.2011(6) 0.024(2) Uani 1 1 d .
N2 N -0.0218(6) -0.1270(7) 0.0950(5) 0.023(2) Uani 1 1 d .
N3 N -0.0175(6) -0.2052(7) 0.2682(6) 0.026(2) Uani 1 1 d .
O1 O -0.0891(6) 0.5337(6) 0.2204(6) 0.042(2) Uani 1 1 d .
O2 O -0.1601(6) 0.2189(6) 0.0659(5) 0.0337(19) Uani 1 1 d .
O3 O 0.1628(6) 0.3464(6) 0.0492(5) 0.040(2) Uani 1 1 d .
O4 O 0.2849(6) 0.1185(6) 0.1846(6) 0.042(2) Uani 1 1 d .
O5 O 0.1989(6) 0.0603(6) 0.4988(5) 0.039(2) Uani 1 1 d .
C1 C -0.0521(9) 0.4495(10) 0.2165(8) 0.034(3) Uani 1 1 d .
C2 C -0.0916(8) 0.2570(9) 0.1246(7) 0.025(3) Uani 1 1 d .
C3 C 0.1018(9) 0.3317(9) 0.1125(8) 0.035(3) Uani 1 1 d .
C4 C 0.2118(9) 0.1344(9) 0.2357(8) 0.033(3) Uani 1 1 d .
C5 C 0.1596(9) 0.1002(9) 0.4259(8) 0.033(3) Uani 1 1 d .
C6 C 0.1264(8) 0.4054(8) 0.4362(7) 0.028(3) Uani 1 1 d .
H6A H 0.1974 0.4249 0.4765 0.033 Uiso 1 1 calc R
H6B H 0.0872 0.4733 0.4156 0.033 Uiso 1 1 calc R
C7 C 0.0525(8) 0.3430(9) 0.5034(7) 0.030(3) Uani 1 1 d .
H7A H 0.0462 0.3838 0.5672 0.036 Uiso 1 1 calc R
H7B H 0.0898 0.2735 0.5215 0.036 Uiso 1 1 calc R
C8 C -0.0647(8) 0.3209(8) 0.4557(7) 0.025(2) Uani 1 1 d .
H8A H -0.1012 0.3903 0.4363 0.030 Uiso 1 1 calc R
H8B H -0.1097 0.2867 0.5070 0.030 Uiso 1 1 calc R
C9 C -0.1452(8) 0.0052(8) 0.2453(7) 0.027(3) Uani 1 1 d .
H9A H -0.1727 0.0126 0.3139 0.032 Uiso 1 1 calc R
H9B H -0.1779 0.0648 0.2028 0.032 Uiso 1 1 calc R
C10 C 0.0346(8) -0.0255(8) 0.1253(7) 0.027(3) Uani 1 1 d .
H10A H 0.0068 0.0320 0.0776 0.032 Uiso 1 1 calc R
H10B H 0.1169 -0.0334 0.1194 0.032 Uiso 1 1 calc R
C11 C 0.0414(7) -0.1142(9) 0.3196(7) 0.025(3) Uani 1 1 d .
H11A H 0.1240 -0.1276 0.3232 0.030 Uiso 1 1 calc R
H11B H 0.0186 -0.1095 0.3901 0.030 Uiso 1 1 calc R
C12 C -0.1476(8) -0.1152(9) 0.0975(6) 0.026(3) Uani 1 1 d .
H12A H -0.1732 -0.0537 0.0540 0.031 Uiso 1 1 calc R
H12B H -0.1847 -0.1809 0.0686 0.031 Uiso 1 1 calc R
C13 C 0.0122(9) -0.2161(8) 0.1630(7) 0.027(3) Uani 1 1 d .
H13A H 0.0953 -0.2246 0.1636 0.032 Uiso 1 1 calc R
H13B H -0.0227 -0.2830 0.1344 0.032 Uiso 1 1 calc R
C14 C -0.1436(7) -0.1876(8) 0.2651(7) 0.023(2) Uani 1 1 d .
H14A H -0.1824 -0.2541 0.2401 0.028 Uiso 1 1 calc R
H14B H -0.1648 -0.1746 0.3352 0.028 Uiso 1 1 calc R

loop_
_atom_site_aniso_label
_atom_site_aniso_U_11
_atom_site_aniso_U_22
_atom_site_aniso_U_33
_atom_site_aniso_U_23
_atom_site_aniso_U_13
_atom_site_aniso_U_12
Fe1 0.0228(9) 0.0235(11) 0.0243(9) 0.0017(8) 0.0076(7) 0.0018(9)
Fe2 0.0188(8) 0.0228(10) 0.0252(9) -0.0027(7) 0.0073(7) 0.0004(8)
P1 0.0178(14) 0.0236(17) 0.0220(14) 0.0007(12) 0.0076(11) 0.0000(13)
S1 0.0244(14) 0.0224(16) 0.0311(15) -0.0030(12) 0.0096(11) 0.0000(13)
S2 0.0209(14) 0.0267(18) 0.0292(16) -0.0035(12) 0.0079(11) 0.0026(13)
N1 0.027(5) 0.013(5) 0.033(5) 0.000(4) 0.008(4) -0.002(4)
N2 0.024(5) 0.023(6) 0.022(5) 0.009(4) 0.005(4) 0.000(4)
N3 0.024(5) 0.024(6) 0.033(5) 0.006(4) 0.011(4) 0.005(4)
O1 0.036(5) 0.021(5) 0.068(6) 0.007(4) 0.010(4) 0.001(4)
O2 0.030(4) 0.044(5) 0.028(4) 0.006(4) 0.010(3) -0.001(4)
O3 0.041(5) 0.038(6) 0.041(5) -0.004(4) 0.013(4) -0.019(4)
O4 0.030(4) 0.042(6) 0.057(6) -0.005(4) 0.019(4) -0.005(4)
O5 0.047(5) 0.036(5) 0.034(5) -0.005(4) 0.009(4) 0.013(4)
C1 0.033(7) 0.032(8) 0.038(7) 0.002(6) 0.018(5) -0.012(7)
C2 0.009(5) 0.041(8) 0.026(6) 0.011(5) 0.002(5) -0.008(5)
C3 0.030(6) 0.038(8) 0.038(7) -0.006(6) 0.006(5) -0.015(6)
C4 0.034(7) 0.019(7) 0.049(8) -0.005(5) 0.017(6) -0.004(6)
C5 0.037(7) 0.039(8) 0.023(6) -0.008(6) 0.009(5) 0.012(6)
C6 0.021(5) 0.029(7) 0.034(6) -0.012(5) 0.002(5) -0.002(6)
C7 0.039(7) 0.030(7) 0.024(6) 0.003(5) 0.023(5) 0.004(6)
C8 0.036(6) 0.016(6) 0.025(6) 0.007(5) 0.014(5) 0.001(6)
C9 0.035(6) 0.030(7) 0.018(6) -0.005(5) 0.017(5) 0.008(6)
C10 0.026(6) 0.033(7) 0.022(6) -0.001(5) 0.011(4) -0.016(6)
C11 0.010(5) 0.039(8) 0.027(6) 0.000(5) 0.012(4) -0.008(5)
C12 0.027(6) 0.034(7) 0.017(6) -0.003(5) 0.003(4) -0.021(5)
C13 0.037(6) 0.021(7) 0.023(6) -0.002(4) 0.010(5) -0.004(6)
C14 0.024(5) 0.023(7) 0.025(6) -0.004(5) 0.013(4) -0.002(5)

loop_
_atom_type_symbol
_atom_type_description
_atom_type_scat_dispersion_real
_atom_type_scat_dispersion_imag
_atom_type_scat_source
C C 0.0181 0.0091 'International Tables Vol C Tables 4.2.6.8 and 6.1.1.4'
H H 0.0000 0.0000 'International Tables Vol C Tables 4.2.6.8 and 6.1.1.4'
N N 0.0311 0.0180 'International Tables Vol C Tables 4.2.6.8 and 6.1.1.4'
O O 0.0492 0.0322 'International Tables Vol C Tables 4.2.6.8 and 6.1.1.4'
P P 0.2955 0.4335 'International Tables Vol C Tables 4.2.6.8 and 6.1.1.4'
S S 0.3331 0.5567 'International Tables Vol C Tables 4.2.6.8 and 6.1.1.4'
Fe Fe -1.1336 3.1974 'International Tables Vol C Tables 4.2.6.8 and 6.1.1.4'

loop_
_geom_angle_atom_site_label_1
_geom_angle_atom_site_label_2
_geom_angle_atom_site_label_3
_geom_angle
C2 Fe1 C3 90.2(4)
C2 Fe1 C1 99.1(5)
C3 Fe1 C1 101.8(5)
C2 Fe1 S1 160.4(4)
C3 Fe1 S1 87.0(3)
C1 Fe1 S1 100.5(4)
C2 Fe1 S2 90.5(3)
C3 Fe1 S2 156.7(4)
C1 Fe1 S2 101.1(3)
S1 Fe1 S2 84.49(10)
C2 Fe1 Fe2 106.0(4)
C3 Fe1 Fe2 101.9(4)
C1 Fe1 Fe2 145.1(3)
S1 Fe1 Fe2 55.81(8)
S2 Fe1 Fe2 55.64(8)
C4 Fe2 C5 98.3(5)
C4 Fe2 P1 89.8(4)
C5 Fe2 P1 94.8(4)
C4 Fe2 S2 152.8(4)
C5 Fe2 S2 108.9(3)
P1 Fe2 S2 88.06(11)
C4 Fe2 S1 87.9(4)
C5 Fe2 S1 105.6(4)
P1 Fe2 S1 159.63(12)
S2 Fe2 S1 84.82(11)
C4 Fe2 Fe1 98.3(4)
C5 Fe2 Fe1 154.3(4)
P1 Fe2 Fe1 104.69(10)
S2 Fe2 Fe1 56.21(8)
S1 Fe2 Fe1 55.76(8)
C10 P1 C9 98.0(4)
C10 P1 C11 98.5(5)
C9 P1 C11 97.2(4)
C10 P1 Fe2 116.9(3)
C9 P1 Fe2 122.4(3)
C11 P1 Fe2 118.9(3)
C6 S1 Fe1 110.9(3)
C6 S1 Fe2 113.6(3)
Fe1 S1 Fe2 68.42(9)
C8 S2 Fe2 113.5(3)
C8 S2 Fe1 111.5(3)
Fe2 S2 Fe1 68.15(9)
C14 N1 C9 110.9(8)
C14 N1 C12 108.4(7)
C9 N1 C12 112.9(7)
C13 N2 C10 112.6(7)
C13 N2 C12 106.7(7)
C10 N2 C12 110.0(8)
C13 N3 C11 111.6(7)
C13 N3 C14 107.4(7)
C11 N3 C14 109.6(7)
O1 C1 Fe1 179.1(10)
O2 C2 Fe1 178.8(10)
O3 C3 Fe1 177.3(11)
O4 C4 Fe2 178.5(10)
O5 C5 Fe2 179.1(10)
C7 C6 S1 115.0(7)
C6 C7 C8 114.0(8)
C7 C8 S2 114.4(7)
N1 C9 P1 111.9(6)
N2 C10 P1 113.4(6)
N3 C11 P1 113.0(6)
N1 C12 N2 113.4(7)
N2 C13 N3 115.9(8)
N1 C14 N3 114.1(8)

loop_
_geom_bond_atom_site_label_1
_geom_bond_atom_site_label_2
_geom_bond_distance
Fe1 C2 1.743(10)
Fe1 C3 1.771(11)
Fe1 C1 1.813(13)
Fe1 S1 2.260(3)
Fe1 S2 2.276(3)
Fe1 Fe2 2.542(2)
Fe2 C4 1.758(11)
Fe2 C5 1.766(11)
Fe2 P1 2.215(3)
Fe2 S2 2.261(3)
Fe2 S1 2.261(3)
P1 C10 1.828(9)
P1 C9 1.852(9)
P1 C11 1.851(10)
S1 C6 1.829(9)
S2 C8 1.848(9)
N1 C14 1.458(11)
N1 C9 1.464(12)
N1 C12 1.482(11)
N2 C13 1.461(11)
N2 C10 1.468(12)
N2 C12 1.500(11)
N3 C13 1.464(11)
N3 C11 1.468(12)
N3 C14 1.507(11)
O1 C1 1.137(12)
O2 C2 1.176(11)
O3 C3 1.162(11)
O4 C4 1.155(11)
O5 C5 1.149(11)
C6 C7 1.509(12)
C7 C8 1.506(12)

loop_
_geom_torsion_atom_site_label_1
_geom_torsion_atom_site_label_2
_geom_torsion_atom_site_label_3
_geom_torsion_atom_site_label_4
_geom_torsion
C2 Fe1 Fe2 C4 90.1(5)
C3 Fe1 Fe2 C4 -3.6(5)
C1 Fe1 Fe2 C4 -135.6(7)
S1 Fe1 Fe2 C4 -81.7(4)
S2 Fe1 Fe2 C4 169.4(4)
C2 Fe1 Fe2 C5 -140.0(9)
C3 Fe1 Fe2 C5 126.3(9)
C1 Fe1 Fe2 C5 -5.7(10)
S1 Fe1 Fe2 C5 48.3(8)
S2 Fe1 Fe2 C5 -60.6(8)
C2 Fe1 Fe2 P1 -1.9(3)
C3 Fe1 Fe2 P1 -95.6(4)
C1 Fe1 Fe2 P1 132.4(6)
S1 Fe1 Fe2 P1 -173.67(11)
S2 Fe1 Fe2 P1 77.44(11)
C2 Fe1 Fe2 S2 -79.4(3)
C3 Fe1 Fe2 S2 -173.1(4)
C1 Fe1 Fe2 S2 54.9(6)
S1 Fe1 Fe2 S2 108.90(12)
C2 Fe1 Fe2 S1 171.7(3)
C3 Fe1 Fe2 S1 78.0(4)
C1 Fe1 Fe2 S1 -54.0(6)
S2 Fe1 Fe2 S1 -108.90(12)
C4 Fe2 P1 C10 -29.8(5)
C5 Fe2 P1 C10 -128.2(5)
S2 Fe2 P1 C10 123.0(4)
S1 Fe2 P1 C10 53.6(5)
Fe1 Fe2 P1 C10 68.7(4)
C4 Fe2 P1 C9 -150.4(5)
C5 Fe2 P1 C9 111.3(5)
S2 Fe2 P1 C9 2.4(4)
S1 Fe2 P1 C9 -67.0(5)
Fe1 Fe2 P1 C9 -51.8(4)
C4 Fe2 P1 C11 88.2(5)
C5 Fe2 P1 C11 -10.1(5)
S2 Fe2 P1 C11 -118.9(4)
S1 Fe2 P1 C11 171.6(4)
Fe1 Fe2 P1 C11 -173.2(3)
C2 Fe1 S1 C6 -132.4(10)
C3 Fe1 S1 C6 145.4(5)
C1 Fe1 S1 C6 43.9(5)
S2 Fe1 S1 C6 -56.4(4)
Fe2 Fe1 S1 C6 -108.0(4)
C2 Fe1 S1 Fe2 -24.3(9)
C3 Fe1 S1 Fe2 -106.6(4)
C1 Fe1 S1 Fe2 152.0(3)
S2 Fe1 S1 Fe2 51.68(9)
C4 Fe2 S1 C6 -154.2(5)
C5 Fe2 S1 C6 -56.1(5)
P1 Fe2 S1 C6 122.1(4)
S2 Fe2 S1 C6 52.1(4)
Fe1 Fe2 S1 C6 104.2(4)
C4 Fe2 S1 Fe1 101.6(4)
C5 Fe2 S1 Fe1 -160.4(4)
P1 Fe2 S1 Fe1 17.9(3)
S2 Fe2 S1 Fe1 -52.14(9)
C4 Fe2 S2 C8 -128.2(8)
C5 Fe2 S2 C8 51.6(5)
P1 Fe2 S2 C8 146.0(4)
S1 Fe2 S2 C8 -53.1(4)
Fe1 Fe2 S2 C8 -104.8(4)
C4 Fe2 S2 Fe1 -23.3(8)
C5 Fe2 S2 Fe1 156.5(4)
P1 Fe2 S2 Fe1 -109.15(10)
S1 Fe2 S2 Fe1 51.75(9)
C2 Fe1 S2 C8 -143.2(5)
C3 Fe1 S2 C8 125.0(9)
C1 Fe1 S2 C8 -43.9(5)
S1 Fe1 S2 C8 55.8(3)
Fe2 Fe1 S2 C8 107.7(4)
C2 Fe1 S2 Fe2 109.1(4)
C3 Fe1 S2 Fe2 17.3(9)
C1 Fe1 S2 Fe2 -151.5(4)
S1 Fe1 S2 Fe2 -51.84(9)
C2 Fe1 C1 O1 -141(63)
C3 Fe1 C1 O1 -49(63)
S1 Fe1 C1 O1 40(63)
S2 Fe1 C1 O1 127(63)
Fe2 Fe1 C1 O1 83(63)
C3 Fe1 C2 O2 -76(42)
C1 Fe1 C2 O2 26(42)
S1 Fe1 C2 O2 -158(41)
S2 Fe1 C2 O2 127(42)
Fe2 Fe1 C2 O2 -179(100)
C2 Fe1 C3 O3 124(20)
C1 Fe1 C3 O3 25(20)
S1 Fe1 C3 O3 -75(20)
S2 Fe1 C3 O3 -144(19)
Fe2 Fe1 C3 O3 -130(20)
C5 Fe2 C4 O4 -113(40)
P1 Fe2 C4 O4 153(40)
S2 Fe2 C4 O4 67(40)
S1 Fe2 C4 O4 -7(40)
Fe1 Fe2 C4 O4 48(40)
C4 Fe2 C5 O5 37(68)
P1 Fe2 C5 O5 127(68)
S2 Fe2 C5 O5 -143(68)
S1 Fe2 C5 O5 -53(68)
Fe1 Fe2 C5 O5 -93(68)
Fe1 S1 C6 C7 69.5(8)
Fe2 S1 C6 C7 -5.3(8)
S1 C6 C7 C8 -65.9(10)
C6 C7 C8 S2 64.3(11)
Fe2 S2 C8 C7 7.5(8)
Fe1 S2 C8 C7 -67.2(8)
C14 N1 C9 P1 62.5(8)
C12 N1 C9 P1 -59.4(9)
C10 P1 C9 N1 48.8(7)
C11 P1 C9 N1 -50.9(7)
Fe2 P1 C9 N1 178.0(5)
C13 N2 C10 P1 -57.1(9)
C12 N2 C10 P1 61.8(9)
C9 P1 C10 N2 -51.3(8)
C11 P1 C10 N2 47.3(7)
Fe2 P1 C10 N2 175.9(5)
C13 N3 C11 P1 58.3(9)
C14 N3 C11 P1 -60.5(8)
C10 P1 C11 N3 -48.3(7)
C9 P1 C11 N3 51.0(7)
Fe2 P1 C11 N3 -175.5(5)
C14 N1 C12 N2 -57.3(10)
C9 N1 C12 N2 66.0(11)
C13 N2 C12 N1 56.6(10)
C10 N2 C12 N1 -65.8(10)
C10 N2 C13 N3 63.8(11)
C12 N2 C13 N3 -57.1(10)
C11 N3 C13 N2 -64.4(11)
C14 N3 C13 N2 55.7(11)
C9 N1 C14 N3 -68.6(10)
C12 N1 C14 N3 55.9(10)
C13 N3 C14 N1 -54.3(10)
C11 N3 C14 N1 67.1(10)
